data_2210128
loop_
_publ_author_name
'Chang-Hua Hua'
'Yu-Ping Wei'
'Ye-Fei Nan'
'Xiao-Xiao Li'
'Liang-Dong Sun'

_publ_section_title
;
 1-(2,2-Dibromovinyl)-3,5-dimethoxybenzene
;
_journal_coeditor_code BV2023
_journal_issue 9
_journal_name_full 'Acta Crystallographica Section E'
_journal_page_first o3742
_journal_page_last o3743
_journal_paper_doi 10.1107/S1600536806026262
_journal_volume 62
_journal_year 2006
_chemical_formula_moiety 'C10 H10 Br2 O2'
_chemical_formula_sum 'C10 H10 Br2 O2'
_chemical_formula_weight 321.98
_chemical_melting_point 345
_chemical_name_systematic
;
1-(2,2-dibromo-vinyl)-3,5-dimethoxy-benzene
;
_space_group_IT_number 14
_symmetry_cell_setting monoclinic
_symmetry_space_group_name_Hall '-P 2yn'
_symmetry_space_group_name_H-M 'P 1 21/n 1'
_atom_sites_solution_hydrogens geom
_atom_sites_solution_primary direct
_atom_sites_solution_secondary difmap
_cell_angle_alpha 90.00
_cell_angle_beta 92.274(10)
_cell_angle_gamma 90.00
_cell_formula_units_Z 4
_cell_length_a 4.129(2)
_cell_length_b 11.192(6)
_cell_length_c 25.732(15)
_cell_measurement_reflns_used 1498
_cell_measurement_temperature 294(2)
_cell_measurement_theta_max 22.49
_cell_measurement_theta_min 2.41
_cell_volume 1188.2(11)
_computing_cell_refinement CrystalClear
_computing_data_collection
;
CrystalClear (Molecular Structure Corporation & Rigaku, 1999)
;
_computing_data_reduction
;
CrystalStructure (Molecular Structure Corporation & Rigaku, 2005)
;
_computing_molecular_graphics 'SHELXTL (Bruker, 1997)'
_computing_publication_material CrystalStructure
_computing_structure_refinement 'SHELXL97 (Sheldrick, 1997)'
_computing_structure_solution 'SHELXS97 (Sheldrick, 1990)'
_diffrn_ambient_temperature 294(2)
_diffrn_measured_fraction_theta_full 0.999
_diffrn_measured_fraction_theta_max 0.999
_diffrn_measurement_device_type 'CCD area detector'
_diffrn_measurement_method 'phi and omega scans'
_diffrn_radiation_monochromator graphite
_diffrn_radiation_source 'fine-focus sealed tube'
_diffrn_radiation_type MoK\a
_diffrn_radiation_wavelength 0.71073
_diffrn_reflns_av_R_equivalents 0.0529
_diffrn_reflns_av_sigmaI/netI 0.0713
_diffrn_reflns_limit_h_max 4
_diffrn_reflns_limit_h_min -4
_diffrn_reflns_limit_k_max 12
_diffrn_reflns_limit_k_min -13
_diffrn_reflns_limit_l_max 23
_diffrn_reflns_limit_l_min -30
_diffrn_reflns_number 5582
_diffrn_reflns_theta_full 25.01
_diffrn_reflns_theta_max 25.01
_diffrn_reflns_theta_min 1.98
_diffrn_standards_decay_% 0
_diffrn_standards_number 0
_exptl_absorpt_coefficient_mu 6.796
_exptl_absorpt_correction_T_max 0.4420
_exptl_absorpt_correction_T_min 0.1860
_exptl_absorpt_correction_type multi-scan
_exptl_absorpt_process_details '(SADABS; Sheldrick, 1996)'
_exptl_crystal_colour colorless
_exptl_crystal_density_diffrn 1.800
_exptl_crystal_density_method 'not measured'
_exptl_crystal_description block
_exptl_crystal_F_000 624
_exptl_crystal_size_max 0.26
_exptl_crystal_size_mid 0.24
_exptl_crystal_size_min 0.12
_refine_diff_density_max 0.996
_refine_diff_density_min -0.823
_refine_ls_extinction_coef 0.013(2)
_refine_ls_extinction_expression Fc^*^=kFc[1+0.001xFc^2^\l^3^/sin(2\q)]^-1/4^
_refine_ls_extinction_method SHELXL
_refine_ls_goodness_of_fit_ref 1.181
_refine_ls_hydrogen_treatment constr
_refine_ls_matrix_type full
_refine_ls_number_parameters 130
_refine_ls_number_reflns 2086
_refine_ls_number_restraints 0
_refine_ls_restrained_S_all 1.181
_refine_ls_R_factor_all 0.1000
_refine_ls_R_factor_gt 0.0655
_refine_ls_shift/su_max 0.000
_refine_ls_shift/su_mean 0.000
_refine_ls_structure_factor_coef Fsqd
_refine_ls_weighting_details 'calc w=1/[\s^2^(Fo^2^)+(0.0831P)^2^+5.9795P] where P=(Fo^2^+2Fc^2^)/3'
_refine_ls_weighting_scheme calc
_refine_ls_wR_factor_gt 0.1787
_refine_ls_wR_factor_ref 0.1944
_reflns_number_gt 1422
_reflns_number_total 2086
_reflns_threshold_expression I>2\s(I)
_cod_data_source_file bv2023.cif
_cod_data_source_block I
_cod_depositor_comments
;
The following automatic conversions were performed:
'_symmetry_cell_setting' value 'Monoclinic' changed to 'monoclinic'
according to '/home/saulius/struct/CIF-dictionaries/cif_core.dic'
dictionary named 'cif_core.dic' version 2.4.1 from 2010-06-29.

Automatic conversion script
Id: cif_fix_enum 1527 2010-12-29 10:47:43Z saulius 

The following automatic conversions were performed:

'_symmetry_cell_setting' value 'Monoclinic' changed to 'monoclinic'
according to /home/saulius/struct/CIF-dictionaries/cif_core.dic
dictionary named 'cif_core.dic' version 2.4.1 from 2010-06-29.

Automatic conversion script
Id: cif_fix_values 1715 2011-07-08 13:25:40Z adriana 
;
_cod_original_sg_symbol_H-M 'P 21/n'
_cod_database_code 2210128
_cod_database_fobs_code 2210128

loop_
_symmetry_equiv_pos_as_xyz
'x, y, z'
'-x+1/2, y+1/2, -z+1/2'
'-x, -y, -z'
'x-1/2, -y-1/2, z-1/2'

loop_
_atom_site_type_symbol
_atom_site_label
_atom_site_fract_x
_atom_site_fract_y
_atom_site_fract_z
_atom_site_U_iso_or_equiv
_atom_site_adp_type
_atom_site_calc_flag
_atom_site_refinement_flags
_atom_site_occupancy
Br Br1 0.6528(3) 0.66784(10) 0.20443(5) 0.0506(5) Uani d . 1
Br Br2 0.3449(3) 0.40741(10) 0.22553(4) 0.0452(5) Uani d . 1
O O1 0.051(2) 0.3094(7) -0.0342(3) 0.051(2) Uani d . 1
O O2 0.497(2) 0.0420(6) 0.1005(3) 0.050(2) Uani d . 1
C C1 0.512(2) 0.5157(9) 0.1750(4) 0.033(2) Uani d . 1
C C2 0.543(3) 0.4929(10) 0.1230(4) 0.039(3) Uani d . 1
H H2 0.6288 0.5540 0.1033 0.047 Uiso calc R 1
C C3 0.451(3) 0.3786(9) 0.0943(4) 0.031(2) Uani d . 1
C C4 0.301(3) 0.3912(9) 0.0442(4) 0.038(3) Uani d . 1
H H4 0.2620 0.4670 0.0304 0.046 Uiso calc R 1
C C5 0.208(3) 0.2878(9) 0.0148(4) 0.033(2) Uani d . 1
C C6 0.273(3) 0.1721(10) 0.0350(4) 0.039(3) Uani d . 1
H H6 0.2106 0.1046 0.0160 0.046 Uiso calc R 1
C C7 0.434(3) 0.1605(9) 0.0842(4) 0.040(3) Uani d . 1
C C8 0.527(3) 0.2618(10) 0.1142(4) 0.036(3) Uani d . 1
H H8 0.6367 0.2528 0.1463 0.043 Uiso calc R 1
C C9 -0.067(3) 0.2056(11) -0.0643(5) 0.052(3) Uani d . 1
H H9A 0.1122 0.1548 -0.0720 0.078 Uiso calc R 1
H H9B -0.1718 0.2323 -0.0962 0.078 Uiso calc R 1
H H9C -0.2190 0.1618 -0.0444 0.078 Uiso calc R 1
C C10 0.663(3) 0.0253(11) 0.1518(4) 0.055(3) Uani d . 1
H H10A 0.8838 0.0518 0.1503 0.082 Uiso calc R 1
H H10B 0.6598 -0.0578 0.1611 0.082 Uiso calc R 1
H H10C 0.5543 0.0709 0.1775 0.082 Uiso calc R 1

loop_
_atom_site_aniso_label
_atom_site_aniso_U_11
_atom_site_aniso_U_22
_atom_site_aniso_U_33
_atom_site_aniso_U_12
_atom_site_aniso_U_13
_atom_site_aniso_U_23
Br1 0.0625(9) 0.0327(7) 0.0561(9) -0.0036(6) -0.0049(6) -0.0132(5)
Br2 0.0551(8) 0.0426(7) 0.0387(7) -0.0003(6) 0.0122(5) 0.0025(5)
O1 0.079(6) 0.038(4) 0.033(4) -0.001(4) -0.008(4) -0.004(3)
O2 0.073(6) 0.027(4) 0.049(5) 0.010(4) -0.013(4) 0.000(4)
C1 0.035(6) 0.032(6) 0.032(6) 0.000(5) -0.009(5) 0.000(4)
C2 0.045(7) 0.033(6) 0.038(6) -0.008(5) -0.009(5) 0.005(5)
C3 0.039(6) 0.031(5) 0.025(5) -0.006(5) 0.009(4) -0.006(4)
C4 0.050(7) 0.026(6) 0.039(6) 0.002(5) 0.006(5) 0.001(5)
C5 0.040(6) 0.031(6) 0.029(6) -0.001(5) 0.005(5) 0.004(4)
C6 0.051(7) 0.038(6) 0.027(6) 0.004(5) 0.011(5) 0.000(5)
C7 0.055(7) 0.026(5) 0.038(6) -0.001(5) 0.011(5) 0.002(5)
C8 0.039(6) 0.040(6) 0.029(6) 0.003(5) 0.009(5) 0.007(5)
C9 0.066(9) 0.054(8) 0.034(6) -0.010(7) -0.015(6) -0.011(6)
C10 0.075(9) 0.049(7) 0.039(7) 0.018(7) -0.007(6) 0.003(6)

loop_
_atom_type_symbol
_atom_type_description
_atom_type_scat_dispersion_real
_atom_type_scat_dispersion_imag
_atom_type_scat_source
C C 0.0033 0.0016 'International Tables Vol C Tables 4.2.6.8 and 6.1.1.4'
H H 0.0000 0.0000 'International Tables Vol C Tables 4.2.6.8 and 6.1.1.4'
O O 0.0106 0.0060 'International Tables Vol C Tables 4.2.6.8 and 6.1.1.4'
Br Br -0.2901 2.4595 'International Tables Vol C Tables 4.2.6.8 and 6.1.1.4'

loop_
_geom_angle_atom_site_label_1
_geom_angle_atom_site_label_2
_geom_angle_atom_site_label_3
_geom_angle
C5 O1 C9 117.8(8)
C7 O2 C10 117.3(9)
C2 C1 Br2 126.3(8)
C2 C1 Br1 120.3(8)
Br2 C1 Br1 113.4(5)
C1 C2 C3 126.9(10)
C1 C2 H2 116.6
C3 C2 H2 116.6
C4 C3 C8 119.8(9)
C4 C3 C2 116.8(9)
C8 C3 C2 123.2(9)
C3 C4 C5 120.0(9)
C3 C4 H4 120.0
C5 C4 H4 120.0
O1 C5 C6 123.7(9)
O1 C5 C4 115.9(9)
C6 C5 C4 120.3(9)
C7 C6 C5 119.2(10)
C7 C6 H6 120.4
C5 C6 H6 120.4
O2 C7 C6 115.3(9)
O2 C7 C8 123.2(10)
C6 C7 C8 121.5(10)
C7 C8 C3 119.0(10)
C7 C8 H8 120.5
C3 C8 H8 120.5
O1 C9 H9A 109.5
O1 C9 H9B 109.5
H9A C9 H9B 109.5
O1 C9 H9C 109.5
H9A C9 H9C 109.5
H9B C9 H9C 109.5
O2 C10 H10A 109.5
O2 C10 H10B 109.5
H10A C10 H10B 109.5
O2 C10 H10C 109.5
H10A C10 H10C 109.5
H10B C10 H10C 109.5

loop_
_geom_bond_atom_site_label_1
_geom_bond_atom_site_label_2
_geom_bond_distance
Br1 C1 1.944(10)
Br2 C1 1.925(11)
O1 C5 1.415(13)
O1 C9 1.469(13)
O2 C7 1.412(13)
O2 C10 1.475(13)
C1 C2 1.371(14)
C2 C3 1.517(14)
C2 H2 0.9300
C3 C4 1.418(15)
C3 C8 1.434(14)
C4 C5 1.425(15)
C4 H4 0.9300
C5 C6 1.417(15)
C6 C7 1.413(15)
C6 H6 0.9300
C7 C8 1.416(15)
C8 H8 0.9300
C9 H9A 0.9600
C9 H9B 0.9600
C9 H9C 0.9600
C10 H10A 0.9600
C10 H10B 0.9600
C10 H10C 0.9600

loop_
_geom_torsion_atom_site_label_1
_geom_torsion_atom_site_label_2
_geom_torsion_atom_site_label_3
_geom_torsion_atom_site_label_4
_geom_torsion
Br2 C1 C2 C3 0.4(17)
Br1 C1 C2 C3 178.7(8)
C1 C2 C3 C4 139.6(11)
C1 C2 C3 C8 -44.3(17)
C8 C3 C4 C5 3.7(15)
C2 C3 C4 C5 179.9(10)
C9 O1 C5 C6 3.8(16)
C9 O1 C5 C4 -176.1(10)
C3 C4 C5 O1 178.4(9)
C3 C4 C5 C6 -1.6(16)
O1 C5 C6 C7 179.4(10)
C4 C5 C6 C7 -0.7(16)
C10 O2 C7 C6 -179.7(10)
C10 O2 C7 C8 1.2(16)
C5 C6 C7 O2 -178.2(9)
C5 C6 C7 C8 0.9(16)
O2 C7 C8 C3 -179.8(10)
C6 C7 C8 C3 1.2(16)
C4 C3 C8 C7 -3.4(15)
C2 C3 C8 C7 -179.5(10)

loop_
_cod_related_entry_id
_cod_related_entry_database
_cod_related_entry_code
1 ChemSpider 8743200
